data_7232078
loop_
_publ_author_name
'Gao, Wei'
'Liu, Feng'
'Pan, Chang-Wei'
'Zhang, Xiu-Mei'
'Liu, Jie-Ping'
'Gao, Qing-Yu'

_publ_section_title
;
 A stable anionic metal--organic framework with open coordinated sites:
 selective separation toward cationic dyes and sensing properties
;
_journal_issue 7
_journal_name_full CrystEngComm
_journal_page_first 1159
_journal_paper_doi 10.1039/C8CE02060D
_journal_volume 21
_journal_year 2019
_chemical_formula_sum 'C48 H38 Cd3 N6 O17'
_chemical_formula_weight 1308.07
_space_group_crystal_system monoclinic
_space_group_IT_number 14
_space_group_name_Hall '-P 2ybc'
_space_group_name_H-M_alt 'P 1 21/c 1'
_symmetry_space_group_name_Hall '-P 2ybc'
_symmetry_space_group_name_H-M 'P 1 21/c 1'
_atom_sites_solution_hydrogens mixed
_audit_creation_method SHELXL-2014/7
_audit_update_record
;
2018-10-12 deposited with the CCDC.
2019-01-07 downloaded from the CCDC.
;
_cell_angle_alpha 90
_cell_angle_beta 127.047(11)
_cell_angle_gamma 90
_cell_formula_units_Z 4
_cell_length_a 17.960(4)
_cell_length_b 12.903(2)
_cell_length_c 24.414(4)
_cell_measurement_reflns_used 4944
_cell_measurement_temperature 293(2)
_cell_measurement_theta_max 26.61
_cell_measurement_theta_min 3.35
_cell_volume 4515.6(16)
_computing_cell_refinement 'Bruker SMART'
_computing_data_collection 'Bruker SMART'
_computing_data_reduction 'Bruker SAINT'
_computing_molecular_graphics 'Bruker SHELXTL'
_computing_publication_material 'Bruker SHELXTL'
_computing_structure_refinement 'SHELXL-2014/7 (Sheldrick, 2014)'
_computing_structure_solution 'Bruker SHELXTL'
_diffrn_ambient_temperature 293(2)
_diffrn_measured_fraction_theta_full 0.971
_diffrn_measured_fraction_theta_max 0.971
_diffrn_measurement_device_type 'CCD area detector'
_diffrn_measurement_method 'phi and omega scans'
_diffrn_radiation_type MoK\a
_diffrn_radiation_wavelength 0.71073
_diffrn_reflns_av_R_equivalents 0.0780
_diffrn_reflns_av_unetI/netI 0.0792
_diffrn_reflns_Laue_measured_fraction_full 0.971
_diffrn_reflns_Laue_measured_fraction_max 0.971
_diffrn_reflns_limit_h_max 21
_diffrn_reflns_limit_h_min -20
_diffrn_reflns_limit_k_max 14
_diffrn_reflns_limit_k_min -14
_diffrn_reflns_limit_l_max 23
_diffrn_reflns_limit_l_min -29
_diffrn_reflns_number 24028
_diffrn_reflns_point_group_measured_fraction_full 0.971
_diffrn_reflns_point_group_measured_fraction_max 0.971
_diffrn_reflns_theta_full 25.010
_diffrn_reflns_theta_max 25.010
_diffrn_reflns_theta_min 3.109
_diffrn_source 'fine-focus sealed tube'
_exptl_absorpt_coefficient_mu 1.487
_exptl_absorpt_correction_type none
_exptl_crystal_colour colorless
_exptl_crystal_density_diffrn 1.924
_exptl_crystal_density_method 'not measured'
_exptl_crystal_description block
_exptl_crystal_F_000 2592
_exptl_crystal_size_max 0.100
_exptl_crystal_size_mid 0.100
_exptl_crystal_size_min 0.080
_refine_diff_density_max 2.449
_refine_diff_density_min -0.729
_refine_diff_density_rms 0.136
_refine_ls_extinction_method none
_refine_ls_goodness_of_fit_ref 1.012
_refine_ls_hydrogen_treatment mixed
_refine_ls_matrix_type full
_refine_ls_number_parameters 751
_refine_ls_number_reflns 7740
_refine_ls_number_restraints 0
_refine_ls_restrained_S_all 1.012
_refine_ls_R_factor_all 0.0883
_refine_ls_R_factor_gt 0.0453
_refine_ls_shift/su_max 0.001
_refine_ls_shift/su_mean 0.000
_refine_ls_structure_factor_coef Fsqd
_refine_ls_weighting_details 'w=1/[\s^2^(Fo^2^)+(0.0420P)^2^+6.9860P] where P=(Fo^2^+2Fc^2^)/3'
_refine_ls_weighting_scheme calc
_refine_ls_wR_factor_gt 0.0893
_refine_ls_wR_factor_ref 0.1056
_reflns_Friedel_coverage 0.000
_reflns_number_gt 5211
_reflns_number_total 7740
_reflns_threshold_expression 'I > 2\s(I)'
_cod_data_source_file c8ce02060d2.cif
_cod_data_source_block 4
_cod_depositor_comments 'Adding full bibliography for 7232078.cif.'
_cod_original_cell_volume 4515.6(15)
_cod_database_code 7232078
_shelx_shelxl_version_number 2014/7
_shelx_space_group_comment
;
The symmetry employed for this shelxl refinement is uniquely defined
by the following loop, which should always be used as a source of
symmetry information in preference to the above space-group names.
They are only intended as comments.
;
_shelx_estimated_absorpt_t_min 0.866
_shelx_estimated_absorpt_t_max 0.890

loop_
_space_group_symop_operation_xyz
'x, y, z'
'-x, y+1/2, -z+1/2'
'-x, -y, -z'
'x, -y-1/2, z-1/2'

loop_
_atom_site_label
_atom_site_type_symbol
_atom_site_fract_x
_atom_site_fract_y
_atom_site_fract_z
_atom_site_U_iso_or_equiv
_atom_site_adp_type
_atom_site_occupancy
_atom_site_site_symmetry_order
_atom_site_calc_flag
_atom_site_refinement_flags_posn
_atom_site_refinement_flags_adp
Cd1 Cd 0.73235(3) 0.32482(4) 0.77119(2) 0.01966(13) Uani 1 1 d . .
Cd2 Cd 0.62928(3) 0.57193(4) 0.68193(2) 0.01878(13) Uani 1 1 d . .
Cd3 Cd 0.87258(3) 0.58054(4) 0.80870(2) 0.01870(13) Uani 1 1 d . .
O1 O 0.6027(3) 0.2573(3) 0.6675(2) 0.0278(12) Uani 1 1 d . .
O2 O 0.6362(3) 0.1905(4) 0.7632(2) 0.0312(12) Uani 1 1 d . .
O3 O 0.4081(3) -0.0339(3) 0.7566(2) 0.0270(11) Uani 1 1 d . .
O4 O 0.2878(3) -0.0961(3) 0.6558(2) 0.0282(11) Uani 1 1 d . .
O5 O 0.3109(3) 0.3280(4) 0.3614(2) 0.0293(11) Uani 1 1 d . .
O6 O 0.1754(3) 0.2775(4) 0.2647(2) 0.0342(13) Uani 1 1 d . .
O7 O 0.8310(3) 0.2106(4) 0.7601(3) 0.0388(14) Uani 1 1 d . .
O8 O 0.8808(3) 0.2701(4) 0.8617(2) 0.0304(12) Uani 1 1 d . .
O9 O 1.2069(3) 0.3438(4) 1.1563(2) 0.0357(13) Uani 1 1 d . .
O10 O 1.3476(3) 0.2963(3) 1.2477(2) 0.0317(12) Uani 1 1 d . .
O11 O 1.1786(3) -0.0576(4) 0.8349(2) 0.0343(12) Uani 1 1 d . .
O12 O 1.0593(3) 0.0229(4) 0.7403(2) 0.0345(13) Uani 1 1 d . .
O13 O 0.9286(4) 0.4684(4) 0.9003(3) 0.0432(14) Uani 1 1 d . .
H13B H 0.9069 0.4106 0.8798 0.052 Uiso 1 1 d R U
H13C H 0.8999 0.4903 0.9157 0.052 Uiso 1 1 d R U
O14 O 0.7560(3) 0.4718(3) 0.7387(2) 0.0196(10) Uani 1 1 d . .
H14 H 0.7641 0.4547 0.7090 0.029 Uiso 1 1 d R U
O15 O 0.5697(3) 0.4417(4) 0.5992(2) 0.0344(13) Uani 1 1 d . .
H15C H 0.5844 0.3865 0.6227 0.041 Uiso 1 1 d R U
H15D H 0.5131 0.4366 0.5641 0.041 Uiso 1 1 d R U
O16 O 1.3932(4) 0.4114(4) 1.4935(3) 0.0504(16) Uani 1 1 d . .
H16C H 1.3628 0.3847 1.4536 0.061 Uiso 1 1 d R U
H16D H 1.3601 0.4078 1.5076 0.061 Uiso 1 1 d R U
O17 O 0.8995(4) 0.9285(4) 1.4907(3) 0.0566(17) Uani 1 1 d . .
H17C H 0.8684 0.9272 1.5066 0.068 Uiso 1 1 d R U
H17D H 0.9567 0.9372 1.5240 0.068 Uiso 1 1 d R U
N1 N 0.1926(4) 0.0728(5) 0.4460(3) 0.0404(18) Uani 1 1 d . .
N2 N 1.2997(4) 0.0894(4) 1.0558(3) 0.0308(15) Uani 1 1 d . .
N3 N 1.0135(4) 0.6689(4) 0.8848(3) 0.0259(14) Uani 1 1 d . .
N4 N 1.4811(4) 0.8520(4) 1.1069(3) 0.0245(14) Uani 1 1 d . .
N5 N 1.3266(4) 0.4740(5) 0.8214(3) 0.0414(17) Uani 1 1 d . .
H5 H 1.2838 0.4672 0.7780 0.050 Uiso 1 1 calc R U
N6 N 0.8145(4) 0.9707(5) 0.8229(3) 0.0363(16) Uani 1 1 d . .
C1 C 0.5831(4) 0.1996(5) 0.6990(3) 0.0227(16) Uani 1 1 d . .
C2 C 0.4946(4) 0.1392(5) 0.6589(3) 0.0215(16) Uani 1 1 d . .
C3 C 0.4727(5) 0.0745(5) 0.6923(4) 0.0233(15) Uani 1 1 d . .
H3A H 0.514(5) 0.060(5) 0.738(4) 0.028 Uiso 1 1 d . U
C4 C 0.3885(4) 0.0204(5) 0.6554(3) 0.0180(15) Uani 1 1 d . .
C5 C 0.3287(5) 0.0327(5) 0.5851(4) 0.0232(16) Uani 1 1 d . .
H5A H 0.273(5) -0.003(5) 0.563(3) 0.028 Uiso 1 1 d . U
C6 C 0.3463(4) 0.1003(5) 0.5502(3) 0.0208(15) Uani 1 1 d . .
C7 C 0.4309(5) 0.1533(5) 0.5879(4) 0.0218(16) Uani 1 1 d . .
H7A H 0.445(5) 0.194(5) 0.570(4) 0.026 Uiso 1 1 d . U
C8 C 0.2754(4) 0.1189(5) 0.4751(3) 0.0200(15) Uani 1 1 d . .
C9 C 0.2917(4) 0.1829(5) 0.4376(3) 0.0196(15) Uani 1 1 d . .
H9A H 0.349(4) 0.212(5) 0.460(3) 0.024 Uiso 1 1 d . U
C10 C 0.2219(4) 0.1994(5) 0.3680(3) 0.0226(16) Uani 1 1 d . .
C11 C 0.1377(5) 0.1486(6) 0.3380(4) 0.038(2) Uani 1 1 d . .
H11A H 0.088(5) 0.162(5) 0.288(4) 0.046 Uiso 1 1 d . U
C12 C 0.1274(6) 0.0874(7) 0.3791(4) 0.052(3) Uani 1 1 d . .
H12A H 0.066(6) 0.056(6) 0.363(4) 0.063 Uiso 1 1 d . U
C13 C 0.2375(5) 0.2749(5) 0.3281(4) 0.0241(16) Uani 1 1 d . .
C14 C 0.3596(4) -0.0412(5) 0.6918(3) 0.0195(15) Uani 1 1 d . .
C15 C 0.8927(4) 0.2195(5) 0.8228(4) 0.0262(17) Uani 1 1 d . .
C16 C 0.9859(4) 0.1658(5) 0.8552(3) 0.0221(15) Uani 1 1 d . .
C17 C 1.0564(5) 0.1781(5) 0.9251(3) 0.0247(16) Uani 1 1 d . .
H17A H 1.045(4) 0.225(5) 0.952(3) 0.030 Uiso 1 1 d . U
C18 C 1.1412(4) 0.1271(5) 0.9568(3) 0.0198(15) Uani 1 1 d . .
C19 C 1.1536(5) 0.0642(5) 0.9162(4) 0.0245(16) Uani 1 1 d . .
H19A H 1.208(5) 0.028(5) 0.937(3) 0.029 Uiso 1 1 d . U
C20 C 1.0859(4) 0.0559(5) 0.8465(3) 0.0207(15) Uani 1 1 d . .
C21 C 1.0004(4) 0.1076(5) 0.8158(4) 0.0235(16) Uani 1 1 d . .
H21A H 0.953(5) 0.095(5) 0.767(4) 0.028 Uiso 1 1 d . U
C22 C 1.2194(4) 0.1415(5) 1.0311(3) 0.0195(15) Uani 1 1 d . .
C23 C 1.2127(5) 0.2050(5) 1.0729(3) 0.0229(16) Uani 1 1 d . .
H23A H 1.162(5) 0.243(5) 1.057(3) 0.027 Uiso 1 1 d . U
C24 C 1.2872(4) 0.2173(5) 1.1417(3) 0.0195(15) Uani 1 1 d . .
C25 C 1.3677(5) 0.1621(6) 1.1672(4) 0.0282(17) Uani 1 1 d . .
H25A H 1.423(5) 0.168(5) 1.214(4) 0.034 Uiso 1 1 d . U
C26 C 1.3706(5) 0.0998(6) 1.1225(4) 0.035(2) Uani 1 1 d . .
H26A H 1.425(5) 0.057(5) 1.137(4) 0.042 Uiso 1 1 d . U
C27 C 1.2799(5) 0.2919(5) 1.1857(4) 0.0250(17) Uani 1 1 d . .
C28 C 1.1096(5) 0.0005(5) 0.8042(4) 0.0268(17) Uani 1 1 d . .
C29 C 1.0559(5) 0.7089(6) 0.8595(4) 0.036(2) Uani 1 1 d . .
H29A H 1.028(5) 0.705(6) 0.818(4) 0.043 Uiso 1 1 d . U
C30 C 1.1463(5) 0.7472(6) 0.9011(4) 0.034(2) Uani 1 1 d . .
H30A H 1.166(5) 0.768(5) 0.876(4) 0.041 Uiso 1 1 d . U
C31 C 1.1976(4) 0.7436(5) 0.9721(3) 0.0245(17) Uani 1 1 d . .
C32 C 1.1518(5) 0.7028(5) 0.9982(4) 0.0249(17) Uani 1 1 d . .
H32A H 1.176(5) 0.697(5) 1.041(4) 0.030 Uiso 1 1 d . U
C33 C 1.0619(5) 0.6682(5) 0.9535(4) 0.0251(16) Uani 1 1 d . .
H33A H 1.023(5) 0.643(5) 0.964(3) 0.030 Uiso 1 1 d . U
C34 C 1.2956(4) 0.7809(5) 1.0184(3) 0.0239(16) Uani 1 1 d . .
C35 C 1.3405(5) 0.8225(6) 0.9936(4) 0.0305(18) Uani 1 1 d . .
H35A H 1.313(5) 0.820(5) 0.946(4) 0.037 Uiso 1 1 d . U
C36 C 1.4315(5) 0.8565(6) 1.0386(4) 0.0326(19) Uani 1 1 d . .
H36A H 1.462(5) 0.884(5) 1.023(4) 0.039 Uiso 1 1 d . U
C37 C 1.4372(5) 0.8120(6) 1.1307(4) 0.0305(18) Uani 1 1 d . .
H37A H 1.471(5) 0.802(5) 1.178(4) 0.037 Uiso 1 1 d . U
C38 C 1.3472(5) 0.7765(6) 1.0897(4) 0.0330(19) Uani 1 1 d . .
H38A H 1.320(5) 0.743(5) 1.107(4) 0.040 Uiso 1 1 d . U
C40 C 1.3997(6) 0.4101(7) 0.8544(4) 0.042(2) Uani 1 1 d . .
H40A H 1.398(5) 0.359(6) 0.827(4) 0.050 Uiso 1 1 d . U
C41 C 1.4678(6) 0.4191(6) 0.9238(4) 0.039(2) Uani 1 1 d . .
H41A H 1.513(5) 0.371(6) 0.940(4) 0.047 Uiso 1 1 d . U
C42 C 1.4630(5) 0.4947(5) 0.9614(3) 0.0273(17) Uani 1 1 d . .
C43 C 1.3856(6) 0.5589(6) 0.9262(4) 0.040(2) Uani 1 1 d . .
H43A H 1.381(5) 0.622(6) 0.952(4) 0.048 Uiso 1 1 d . U
C44 C 1.3204(6) 0.5482(7) 0.8562(4) 0.047(2) Uani 1 1 d . .
H44A H 1.272(6) 0.586(6) 0.832(4) 0.056 Uiso 1 1 d . U
C45 C 0.8935(6) 0.9173(6) 0.8520(4) 0.042(2) Uani 1 1 d . .
H45A H 0.896(5) 0.871(6) 0.826(4) 0.050 Uiso 1 1 d . U
C46 C 0.9665(5) 0.9263(6) 0.9205(4) 0.0365(19) Uani 1 1 d . .
H46A H 1.025(5) 0.884(5) 0.939(4) 0.044 Uiso 1 1 d . U
C47 C 0.9609(5) 0.9925(5) 0.9628(3) 0.0284(17) Uani 1 1 d . .
C48 C 0.8773(6) 1.0459(6) 0.9317(4) 0.037(2) Uani 1 1 d . .
H48A H 0.869(5) 1.094(6) 0.952(4) 0.045 Uiso 1 1 d . U
C49 C 0.8076(5) 1.0335(6) 0.8625(4) 0.039(2) Uani 1 1 d . .
H49A H 0.754(5) 1.067(6) 0.838(4) 0.047 Uiso 1 1 d . U

loop_
_atom_site_aniso_label
_atom_site_aniso_U_11
_atom_site_aniso_U_22
_atom_site_aniso_U_33
_atom_site_aniso_U_23
_atom_site_aniso_U_13
_atom_site_aniso_U_12
Cd1 0.0167(2) 0.0196(3) 0.0191(3) -0.0008(2) 0.0089(2) -0.0004(2)
Cd2 0.0140(3) 0.0219(3) 0.0144(3) 0.0018(2) 0.0054(2) 0.0012(2)
Cd3 0.0126(2) 0.0231(3) 0.0142(3) -0.0005(2) 0.0048(2) -0.00276(19)
O1 0.028(3) 0.027(3) 0.019(3) -0.002(2) 0.009(2) -0.009(2)
O2 0.020(3) 0.038(3) 0.020(3) -0.002(2) 0.004(2) -0.012(2)
O3 0.022(3) 0.038(3) 0.020(3) 0.007(2) 0.012(2) 0.006(2)
O4 0.035(3) 0.030(3) 0.020(3) -0.002(2) 0.017(2) -0.010(2)
O5 0.032(3) 0.032(3) 0.022(3) 0.003(2) 0.015(2) -0.006(2)
O6 0.040(3) 0.036(3) 0.020(3) 0.006(2) 0.015(3) -0.008(2)
O7 0.020(3) 0.049(3) 0.025(3) -0.006(2) 0.001(3) 0.008(2)
O8 0.020(3) 0.032(3) 0.027(3) -0.001(2) 0.008(2) 0.009(2)
O9 0.038(3) 0.041(3) 0.024(3) -0.001(2) 0.017(3) 0.013(2)
O10 0.029(3) 0.033(3) 0.019(3) -0.005(2) 0.007(2) 0.005(2)
O11 0.039(3) 0.046(3) 0.027(3) 0.008(2) 0.024(3) 0.014(3)
O12 0.022(3) 0.060(4) 0.021(3) 0.001(2) 0.013(2) 0.001(2)
O13 0.050(4) 0.035(3) 0.032(3) 0.005(2) 0.018(3) -0.006(3)
O14 0.013(2) 0.023(2) 0.019(3) 0.0002(19) 0.008(2) -0.0016(18)
O15 0.028(3) 0.036(3) 0.017(3) -0.002(2) 0.002(2) 0.002(2)
O16 0.034(3) 0.084(5) 0.028(3) -0.011(3) 0.016(3) -0.014(3)
O17 0.040(4) 0.076(4) 0.048(4) -0.010(3) 0.023(3) -0.014(3)
N1 0.029(4) 0.063(5) 0.016(3) 0.007(3) 0.007(3) -0.024(3)
N2 0.018(3) 0.043(4) 0.020(3) -0.007(3) 0.006(3) 0.006(3)
N3 0.020(3) 0.028(3) 0.023(3) 0.001(3) 0.009(3) -0.008(3)
N4 0.017(3) 0.036(4) 0.017(3) -0.001(3) 0.009(3) -0.004(2)
N5 0.035(4) 0.043(4) 0.028(4) 0.005(3) 0.010(3) -0.009(3)
N6 0.031(4) 0.028(4) 0.030(4) 0.000(3) 0.007(3) -0.006(3)
C1 0.016(4) 0.019(4) 0.019(4) -0.002(3) 0.003(3) 0.002(3)
C2 0.016(3) 0.024(4) 0.017(4) -0.004(3) 0.006(3) -0.004(3)
C3 0.023(4) 0.025(4) 0.021(4) 0.006(3) 0.013(3) 0.003(3)
C4 0.015(3) 0.019(4) 0.015(4) 0.003(3) 0.006(3) 0.001(3)
C5 0.020(4) 0.027(4) 0.023(4) -0.001(3) 0.014(3) -0.006(3)
C6 0.020(4) 0.025(4) 0.018(4) 0.001(3) 0.012(3) 0.000(3)
C7 0.020(4) 0.025(4) 0.016(4) -0.002(3) 0.008(3) -0.005(3)
C8 0.020(4) 0.019(4) 0.021(4) 0.000(3) 0.013(3) -0.005(3)
C9 0.010(3) 0.027(4) 0.016(4) -0.003(3) 0.005(3) -0.005(3)
C10 0.022(4) 0.019(4) 0.021(4) 0.001(3) 0.010(3) -0.002(3)
C11 0.024(4) 0.051(5) 0.019(4) 0.005(4) 0.001(4) -0.012(4)
C12 0.031(5) 0.080(7) 0.024(5) 0.015(4) 0.005(4) -0.026(4)
C13 0.028(4) 0.025(4) 0.020(4) 0.003(3) 0.014(4) 0.005(3)
C14 0.019(4) 0.024(4) 0.015(4) 0.005(3) 0.010(3) 0.009(3)
C15 0.015(4) 0.021(4) 0.034(5) 0.001(3) 0.010(4) 0.000(3)
C16 0.014(3) 0.026(4) 0.025(4) 0.003(3) 0.011(3) 0.003(3)
C17 0.024(4) 0.027(4) 0.023(4) -0.008(3) 0.014(3) -0.002(3)
C18 0.015(4) 0.022(4) 0.013(4) -0.001(3) 0.003(3) 0.001(3)
C19 0.019(4) 0.029(4) 0.021(4) 0.005(3) 0.010(3) 0.008(3)
C20 0.019(4) 0.022(4) 0.020(4) -0.003(3) 0.011(3) -0.004(3)
C21 0.013(4) 0.034(4) 0.012(4) 0.006(3) 0.001(3) 0.003(3)
C22 0.021(4) 0.020(4) 0.014(4) -0.002(3) 0.009(3) 0.002(3)
C23 0.019(4) 0.027(4) 0.016(4) 0.001(3) 0.007(3) 0.006(3)
C24 0.022(4) 0.020(4) 0.018(4) -0.005(3) 0.012(3) -0.006(3)
C25 0.015(4) 0.039(4) 0.015(4) -0.003(3) 0.001(3) 0.003(3)
C26 0.022(4) 0.047(5) 0.027(5) -0.003(4) 0.010(4) 0.013(3)
C27 0.025(4) 0.025(4) 0.021(4) 0.003(3) 0.012(4) 0.004(3)
C28 0.028(4) 0.033(4) 0.019(4) -0.004(3) 0.014(4) -0.005(3)
C29 0.032(5) 0.048(5) 0.019(4) -0.004(4) 0.011(4) -0.015(4)
C30 0.029(4) 0.040(5) 0.022(4) 0.001(3) 0.010(4) -0.013(3)
C31 0.015(4) 0.024(4) 0.018(4) 0.007(3) 0.001(3) -0.004(3)
C32 0.016(4) 0.035(4) 0.014(4) 0.005(3) 0.003(3) 0.002(3)
C33 0.019(4) 0.030(4) 0.024(4) -0.004(3) 0.012(3) -0.007(3)
C34 0.019(4) 0.022(4) 0.021(4) -0.002(3) 0.007(3) -0.005(3)
C35 0.028(4) 0.040(4) 0.014(4) -0.002(3) 0.007(3) -0.010(3)
C36 0.018(4) 0.048(5) 0.024(5) -0.002(3) 0.009(4) -0.012(3)
C37 0.016(4) 0.049(5) 0.016(4) 0.006(4) 0.005(3) -0.008(3)
C38 0.023(4) 0.048(5) 0.023(4) 0.004(4) 0.011(4) -0.013(3)
C40 0.046(5) 0.043(5) 0.028(5) -0.001(4) 0.017(5) -0.004(4)
C41 0.045(5) 0.031(5) 0.037(5) -0.001(4) 0.022(5) 0.006(4)
C42 0.033(4) 0.019(4) 0.033(4) 0.000(3) 0.022(4) -0.005(3)
C43 0.044(5) 0.029(5) 0.034(5) -0.002(4) 0.016(4) 0.006(4)
C44 0.036(5) 0.047(6) 0.034(5) 0.009(4) 0.009(4) 0.004(4)
C45 0.054(6) 0.035(5) 0.037(5) -0.004(4) 0.027(5) -0.005(4)
C46 0.033(5) 0.030(4) 0.037(5) -0.003(4) 0.017(4) 0.002(3)
C47 0.030(4) 0.019(4) 0.027(4) 0.006(3) 0.012(3) 0.002(3)
C48 0.042(5) 0.026(4) 0.037(5) -0.005(3) 0.020(4) 0.003(3)
C49 0.023(4) 0.032(5) 0.042(5) 0.011(4) 0.009(4) 0.004(3)

loop_
_atom_type_symbol
_atom_type_description
_atom_type_scat_dispersion_real
_atom_type_scat_dispersion_imag
_atom_type_scat_source
C C 0.0033 0.0016 'International Tables Vol C Tables 4.2.6.8 and 6.1.1.4'
Cd Cd -0.8075 1.2024 'International Tables Vol C Tables 4.2.6.8 and 6.1.1.4'
N N 0.0061 0.0033 'International Tables Vol C Tables 4.2.6.8 and 6.1.1.4'
O O 0.0106 0.0060 'International Tables Vol C Tables 4.2.6.8 and 6.1.1.4'
H H 0.0000 0.0000 'International Tables Vol C Tables 4.2.6.8 and 6.1.1.4'

loop_
_geom_angle_atom_site_label_1
_geom_angle_atom_site_label_2
_geom_angle_atom_site_label_3
_geom_angle
_geom_angle_site_symmetry_1
_geom_angle_site_symmetry_3
O14 Cd1 O4 93.01(16) . 2_656
O14 Cd1 O8 104.22(16) . .
O4 Cd1 O8 91.39(17) 2_656 .
O14 Cd1 O1 102.38(16) . .
O4 Cd1 O1 119.47(17) 2_656 .
O8 Cd1 O1 137.66(17) . .
O14 Cd1 O2 153.21(15) . .
O4 Cd1 O2 86.61(17) 2_656 .
O8 Cd1 O2 102.58(16) . .
O1 Cd1 O2 55.79(16) . .
O14 Cd1 O7 99.80(17) . .
O4 Cd1 O7 146.10(17) 2_656 .
O8 Cd1 O7 55.11(17) . .
O1 Cd1 O7 88.35(16) . .
O2 Cd1 O7 95.19(18) . .
O14 Cd1 C1 128.14(18) . .
O4 Cd1 C1 102.6(2) 2_656 .
O8 Cd1 C1 124.15(18) . .
O1 Cd1 C1 28.06(18) . .
O2 Cd1 C1 27.85(18) . .
O7 Cd1 C1 93.94(18) . .
O14 Cd1 C15 102.61(18) . .
O4 Cd1 C15 119.2(2) 2_656 .
O8 Cd1 C15 27.91(19) . .
O1 Cd1 C15 113.7(2) . .
O2 Cd1 C15 100.89(18) . .
O7 Cd1 C15 27.23(19) . .
C1 Cd1 C15 111.4(2) . .
O14 Cd1 O3 72.36(14) . 2_656
O4 Cd1 O3 50.14(15) 2_656 2_656
O8 Cd1 O3 140.07(15) . 2_656
O1 Cd1 O3 79.59(15) . 2_656
O2 Cd1 O3 87.23(15) . 2_656
O7 Cd1 O3 163.60(15) . 2_656
C1 Cd1 O3 80.65(16) . 2_656
C15 Cd1 O3 166.68(18) . 2_656
O14 Cd1 Cd2 34.20(10) . .
O4 Cd1 Cd2 79.24(11) 2_656 .
O8 Cd1 Cd2 135.10(12) . .
O1 Cd1 Cd2 82.21(11) . .
O2 Cd1 Cd2 120.29(11) . .
O7 Cd1 Cd2 126.76(13) . .
C1 Cd1 Cd2 100.73(14) . .
C15 Cd1 Cd2 136.50(15) . .
O3 Cd1 Cd2 40.91(9) 2_656 .
O14 Cd2 O10 108.10(16) . 3_767
O14 Cd2 O5 91.49(16) . 3_666
O10 Cd2 O5 90.26(18) 3_767 3_666
O14 Cd2 O15 83.39(16) . .
O10 Cd2 O15 166.84(17) 3_767 .
O5 Cd2 O15 95.96(17) 3_666 .
O14 Cd2 N4 168.19(17) . 4_475
O10 Cd2 N4 83.24(18) 3_767 4_475
O5 Cd2 N4 91.76(18) 3_666 4_475
O15 Cd2 N4 84.98(18) . 4_475
O14 Cd2 O3 81.23(15) . 2_656
O10 Cd2 O3 86.87(17) 3_767 2_656
O5 Cd2 O3 170.91(16) 3_666 2_656
O15 Cd2 O3 88.65(16) . 2_656
N4 Cd2 O3 96.46(18) 4_475 2_656
O14 Cd2 Cd3 37.80(10) . .
O10 Cd2 Cd3 75.34(12) 3_767 .
O5 Cd2 Cd3 73.18(11) 3_666 .
O15 Cd2 Cd3 117.56(12) . .
N4 Cd2 Cd3 153.50(14) 4_475 .
O3 Cd2 Cd3 97.74(11) 2_656 .
O14 Cd2 Cd1 33.59(10) . .
O10 Cd2 Cd1 113.85(12) 3_767 .
O5 Cd2 Cd1 123.44(12) 3_666 .
O15 Cd2 Cd1 72.09(12) . .
N4 Cd2 Cd1 138.95(14) 4_475 .
O3 Cd2 Cd1 50.74(11) 2_656 .
Cd3 Cd2 Cd1 65.834(15) . .
O14 Cd3 O9 92.65(17) . 3_767
O14 Cd3 O12 86.89(16) . 2_756
O9 Cd3 O12 170.98(17) 3_767 2_756
O14 Cd3 O13 90.46(16) . .
O9 Cd3 O13 84.94(19) 3_767 .
O12 Cd3 O13 104.06(19) 2_756 .
O14 Cd3 O6 99.42(16) . 3_666
O9 Cd3 O6 85.82(18) 3_767 3_666
O12 Cd3 O6 85.37(18) 2_756 3_666
O13 Cd3 O6 166.77(18) . 3_666
O14 Cd3 N3 169.03(18) . .
O9 Cd3 N3 96.6(2) 3_767 .
O12 Cd3 N3 84.85(19) 2_756 .
O13 Cd3 N3 84.57(19) . .
O6 Cd3 N3 87.11(18) 3_666 .
O14 Cd3 Cd2 37.85(10) . .
O9 Cd3 Cd2 67.49(12) 3_767 .
O12 Cd3 Cd2 107.52(12) 2_756 .
O13 Cd3 Cd2 114.53(13) . .
O6 Cd3 Cd2 70.21(12) 3_666 .
N3 Cd3 Cd2 152.64(14) . .
C1 O1 Cd1 91.3(4) . .
C1 O2 Cd1 90.2(4) . .
C14 O3 Cd2 125.5(4) . 2_646
C14 O3 Cd1 79.1(4) . 2_646
Cd2 O3 Cd1 88.35(14) 2_646 2_646
C14 O4 Cd1 106.8(4) . 2_646
C13 O5 Cd2 127.3(4) . 3_666
C13 O6 Cd3 127.8(4) . 3_666
C15 O7 Cd1 88.6(4) . .
C15 O8 Cd1 93.4(4) . .
C27 O9 Cd3 134.0(5) . 3_767
C27 O10 Cd2 123.6(4) . 3_767
C28 O12 Cd3 120.2(4) . 2_746
Cd3 O13 H13B 101.7 . .
Cd3 O13 H13C 101.2 . .
H13B O13 H13C 111.4 . .
Cd1 O14 Cd3 124.38(19) . .
Cd1 O14 Cd2 112.21(17) . .
Cd3 O14 Cd2 104.35(17) . .
Cd1 O14 H14 104.7 . .
Cd3 O14 H14 104.7 . .
Cd2 O14 H14 104.7 . .
Cd2 O15 H15C 103.0 . .
Cd2 O15 H15D 125.1 . .
H15C O15 H15D 108.2 . .
H16C O16 H16D 108.6 . .
H17C O17 H17D 108.5 . .
C12 N1 C8 117.6(6) . .
C26 N2 C22 117.9(6) . .
C29 N3 C33 117.3(6) . .
C29 N3 Cd3 117.7(5) . .
C33 N3 Cd3 124.2(4) . .
C37 N4 C36 115.8(6) . .
C37 N4 Cd2 120.7(5) . 4_676
C36 N4 Cd2 123.0(5) . 4_676
C44 N5 C40 119.4(7) . .
C44 N5 H5 120.3 . .
C40 N5 H5 120.3 . .
C49 N6 C45 117.7(7) . .
O2 C1 O1 122.2(6) . .
O2 C1 C2 118.7(6) . .
O1 C1 C2 119.1(6) . .
O2 C1 Cd1 61.9(3) . .
O1 C1 Cd1 60.7(3) . .
C2 C1 Cd1 174.1(5) . .
C3 C2 C7 119.9(6) . .
C3 C2 C1 119.9(6) . .
C7 C2 C1 120.0(6) . .
C2 C3 C4 120.4(6) . .
C2 C3 H3A 123(4) . .
C4 C3 H3A 117(4) . .
C5 C4 C3 118.4(6) . .
C5 C4 C14 120.7(6) . .
C3 C4 C14 120.6(6) . .
C4 C5 C6 122.9(6) . .
C4 C5 H5A 115(4) . .
C6 C5 H5A 122(4) . .
C5 C6 C7 117.8(6) . .
C5 C6 C8 121.0(6) . .
C7 C6 C8 121.2(6) . .
C6 C7 C2 120.5(6) . .
C6 C7 H7A 122(5) . .
C2 C7 H7A 117(5) . .
N1 C8 C9 121.5(6) . .
N1 C8 C6 115.7(6) . .
C9 C8 C6 122.8(6) . .
C8 C9 C10 120.3(6) . .
C8 C9 H9A 118(4) . .
C10 C9 H9A 122(4) . .
C11 C10 C9 117.7(6) . .
C11 C10 C13 121.9(6) . .
C9 C10 C13 120.3(6) . .
C12 C11 C10 118.1(7) . .
C12 C11 H11A 126(4) . .
C10 C11 H11A 116(4) . .
N1 C12 C11 124.8(7) . .
N1 C12 H12A 112(5) . .
C11 C12 H12A 123(5) . .
O6 C13 O5 126.4(6) . .
O6 C13 C10 116.1(6) . .
O5 C13 C10 117.5(6) . .
O4 C14 O3 124.0(6) . .
O4 C14 C4 117.5(6) . .
O3 C14 C4 118.5(6) . .
O7 C15 O8 122.8(6) . .
O7 C15 C16 119.0(7) . .
O8 C15 C16 118.3(6) . .
O7 C15 Cd1 64.1(4) . .
O8 C15 Cd1 58.7(3) . .
C16 C15 Cd1 176.4(5) . .
C21 C16 C17 120.5(6) . .
C21 C16 C15 120.2(6) . .
C17 C16 C15 119.3(6) . .
C18 C17 C16 120.8(6) . .
C18 C17 H17A 121(4) . .
C16 C17 H17A 119(4) . .
C17 C18 C19 117.9(6) . .
C17 C18 C22 122.0(6) . .
C19 C18 C22 120.0(6) . .
C20 C19 C18 121.6(6) . .
C20 C19 H19A 120(4) . .
C18 C19 H19A 119(4) . .
C19 C20 C21 119.2(6) . .
C19 C20 C28 118.7(6) . .
C21 C20 C28 121.8(6) . .
C16 C21 C20 119.9(6) . .
C16 C21 H21A 124(4) . .
C20 C21 H21A 116(4) . .
N2 C22 C23 120.8(6) . .
N2 C22 C18 116.5(6) . .
C23 C22 C18 122.7(6) . .
C22 C23 C24 121.0(6) . .
C22 C23 H23A 122(4) . .
C24 C23 H23A 117(4) . .
C25 C24 C23 118.2(6) . .
C25 C24 C27 121.8(6) . .
C23 C24 C27 120.0(6) . .
C24 C25 C26 118.2(6) . .
C24 C25 H25A 124(4) . .
C26 C25 H25A 118(4) . .
N2 C26 C25 123.9(7) . .
N2 C26 H26A 113(4) . .
C25 C26 H26A 123(4) . .
O9 C27 O10 126.4(7) . .
O9 C27 C24 116.5(6) . .
O10 C27 C24 117.1(6) . .
O11 C28 O12 126.1(7) . .
O11 C28 C20 117.5(6) . .
O12 C28 C20 116.3(6) . .
N3 C29 C30 122.6(7) . .
N3 C29 H29A 117(6) . .
C30 C29 H29A 120(6) . .
C29 C30 C31 120.4(7) . .
C29 C30 H30A 112(5) . .
C31 C30 H30A 128(5) . .
C30 C31 C32 116.6(6) . .
C30 C31 C34 121.9(7) . .
C32 C31 C34 121.5(6) . .
C33 C32 C31 119.3(7) . .
C33 C32 H32A 116(5) . .
C31 C32 H32A 125(5) . .
N3 C33 C32 123.9(7) . .
N3 C33 H33A 108(4) . .
C32 C33 H33A 128(4) . .
C35 C34 C38 116.1(6) . .
C35 C34 C31 122.1(6) . .
C38 C34 C31 121.8(7) . .
C34 C35 C36 120.0(7) . .
C34 C35 H35A 121(4) . .
C36 C35 H35A 119(4) . .
N4 C36 C35 123.9(7) . .
N4 C36 H36A 116(5) . .
C35 C36 H36A 121(5) . .
N4 C37 C38 124.0(7) . .
N4 C37 H37A 118(4) . .
C38 C37 H37A 118(4) . .
C37 C38 C34 120.1(7) . .
C37 C38 H38A 122(5) . .
C34 C38 H38A 117(5) . .
N5 C40 C41 120.9(8) . .
N5 C40 H40A 114(5) . .
C41 C40 H40A 125(5) . .
C40 C41 C42 121.1(8) . .
C40 C41 H41A 112(5) . .
C42 C41 H41A 127(5) . .
C41 C42 C43 116.9(7) . .
C41 C42 C42 122.1(8) . 3_867
C43 C42 C42 121.0(8) . 3_867
C44 C43 C42 119.6(8) . .
C44 C43 H43A 120(4) . .
C42 C43 H43A 120(4) . .
N5 C44 C43 122.0(8) . .
N5 C44 H44A 115(6) . .
C43 C44 H44A 123(6) . .
N6 C45 C46 122.2(8) . .
N6 C45 H45A 118(5) . .
C46 C45 H45A 120(5) . .
C45 C46 C47 120.9(7) . .
C45 C46 H46A 118(4) . .
C47 C46 H46A 121(4) . .
C48 C47 C46 115.8(7) . .
C48 C47 C47 121.1(9) . 3_777
C46 C47 C47 123.1(8) . 3_777
C49 C48 C47 119.9(8) . .
C49 C48 H48A 116(5) . .
C47 C48 H48A 123(5) . .
N6 C49 C48 123.4(7) . .
N6 C49 H49A 111(5) . .
C48 C49 H49A 126(5) . .

loop_
_geom_bond_atom_site_label_1
_geom_bond_atom_site_label_2
_geom_bond_distance
_geom_bond_site_symmetry_2
Cd1 O14 2.194(4) .
Cd1 O4 2.263(4) 2_656
Cd1 O8 2.323(4) .
Cd1 O1 2.342(4) .
Cd1 O2 2.369(4) .
Cd1 O7 2.441(5) .
Cd1 C1 2.686(6) .
Cd1 C15 2.712(7) .
Cd1 O3 2.844(5) 2_656
Cd1 Cd2 3.6717(8) .
Cd2 O14 2.229(4) .
Cd2 O10 2.270(5) 3_767
Cd2 O5 2.305(5) 3_666
Cd2 O15 2.333(5) .
Cd2 N4 2.351(5) 4_475
Cd2 O3 2.406(5) 2_656
Cd2 Cd3 3.5198(11) .
Cd3 O14 2.227(4) .
Cd3 O9 2.278(5) 3_767
Cd3 O12 2.290(5) 2_756
Cd3 O13 2.322(5) .
Cd3 O6 2.335(5) 3_666
Cd3 N3 2.344(5) .
O1 C1 1.264(8) .
O2 C1 1.255(8) .
O3 C14 1.268(7) .
O3 Cd2 2.405(5) 2_646
O3 Cd1 2.844(5) 2_646
O4 C14 1.254(8) .
O4 Cd1 2.263(4) 2_646
O5 C13 1.255(8) .
O5 Cd2 2.305(5) 3_666
O6 C13 1.249(8) .
O6 Cd3 2.335(5) 3_666
O7 C15 1.242(8) .
O8 C15 1.272(8) .
O9 C27 1.245(8) .
O9 Cd3 2.278(5) 3_767
O10 C27 1.247(8) .
O10 Cd2 2.270(5) 3_767
O11 C28 1.241(8) .
O12 C28 1.277(8) .
O12 Cd3 2.290(5) 2_746
O13 H13B 0.8499 .
O13 H13C 0.8500 .
O14 H14 0.8503 .
O15 H15C 0.8500 .
O15 H15D 0.8500 .
O16 H16C 0.8500 .
O16 H16D 0.8502 .
O17 H17C 0.8499 .
O17 H17D 0.8502 .
N1 C12 1.331(9) .
N1 C8 1.340(8) .
N2 C26 1.339(9) .
N2 C22 1.359(8) .
N3 C29 1.340(9) .
N3 C33 1.346(9) .
N4 C37 1.334(9) .
N4 C36 1.336(9) .
N4 Cd2 2.351(5) 4_676
N5 C44 1.328(11) .
N5 C40 1.334(10) .
N5 H5 0.8600 .
N6 C49 1.324(10) .
N6 C45 1.333(10) .
C1 C2 1.488(9) .
C2 C3 1.380(9) .
C2 C7 1.399(9) .
C3 C4 1.394(9) .
C3 H3A 0.92(7) .
C4 C5 1.379(9) .
C4 C14 1.499(9) .
C5 C6 1.384(9) .
C5 H5A 0.92(6) .
C6 C7 1.392(9) .
C6 C8 1.493(9) .
C7 H7A 0.81(6) .
C8 C9 1.387(9) .
C9 C10 1.393(9) .
C9 H9A 0.91(6) .
C10 C11 1.386(9) .
C10 C13 1.518(9) .
C11 C12 1.375(11) .
C11 H11A 1.01(7) .
C12 H12A 1.00(8) .
C15 C16 1.520(9) .
C16 C21 1.363(9) .
C16 C17 1.391(9) .
C17 C18 1.390(9) .
C17 H17A 1.01(7) .
C18 C19 1.397(9) .
C18 C22 1.493(8) .
C19 C20 1.377(9) .
C19 H19A 0.91(6) .
C20 C21 1.407(9) .
C20 C28 1.512(9) .
C21 H21A 0.98(7) .
C22 C23 1.369(9) .
C23 C24 1.389(9) .
C23 H23A 0.89(6) .
C24 C25 1.377(9) .
C24 C27 1.506(9) .
C25 C26 1.381(10) .
C25 H25A 0.97(7) .
C26 H26A 0.98(7) .
C29 C30 1.387(10) .
C29 H29A 0.81(7) .
C30 C31 1.389(10) .
C30 H30A 0.92(7) .
C31 C32 1.411(10) .
C31 C34 1.487(9) .
C32 C33 1.369(9) .
C32 H32A 0.86(7) .
C33 H33A 0.94(7) .
C34 C35 1.376(10) .
C34 C38 1.397(10) .
C35 C36 1.381(9) .
C35 H35A 0.94(7) .
C36 H36A 0.91(7) .
C37 C38 1.369(9) .
C37 H37A 0.93(7) .
C38 H38A 0.92(7) .
C40 C41 1.373(11) .
C40 H40A 0.93(8) .
C41 C42 1.375(10) .
C41 H41A 0.90(7) .
C42 C43 1.386(10) .
C42 C42 1.523(14) 3_867
C43 C44 1.378(11) .
C43 H43A 1.06(7) .
C44 H44A 0.86(8) .
C45 C46 1.374(11) .
C45 H45A 0.89(8) .
C46 C47 1.391(10) .
C46 H46A 1.01(7) .
C47 C48 1.390(10) .
C47 C47 1.494(13) 3_777
C48 C49 1.377(11) .
C48 H48A 0.86(7) .
C49 H49A 0.89(7) .

loop_
_geom_torsion_atom_site_label_1
_geom_torsion_atom_site_label_2
_geom_torsion_atom_site_label_3
_geom_torsion_atom_site_label_4
_geom_torsion
_geom_torsion_site_symmetry_1
_geom_torsion_site_symmetry_4
Cd1 O2 C1 O1 7.5(7) . .
Cd1 O2 C1 C2 -173.3(5) . .
Cd1 O1 C1 O2 -7.6(7) . .
Cd1 O1 C1 C2 173.3(5) . .
O2 C1 C2 C3 -0.2(10) . .
O1 C1 C2 C3 178.9(6) . .
O2 C1 C2 C7 175.4(6) . .
O1 C1 C2 C7 -5.4(10) . .
C7 C2 C3 C4 2.0(10) . .
C1 C2 C3 C4 177.7(6) . .
C2 C3 C4 C5 0.6(10) . .
C2 C3 C4 C14 -173.6(6) . .
C3 C4 C5 C6 -3.6(10) . .
C14 C4 C5 C6 170.6(6) . .
C4 C5 C6 C7 3.8(10) . .
C4 C5 C6 C8 -173.9(6) . .
C5 C6 C7 C2 -1.1(10) . .
C8 C6 C7 C2 176.6(6) . .
C3 C2 C7 C6 -1.8(10) . .
C1 C2 C7 C6 -177.4(6) . .
C12 N1 C8 C9 2.5(12) . .
C12 N1 C8 C6 180.0(7) . .
C5 C6 C8 N1 5.2(10) . .
C7 C6 C8 N1 -172.4(6) . .
C5 C6 C8 C9 -177.4(6) . .
C7 C6 C8 C9 5.0(10) . .
N1 C8 C9 C10 -1.0(11) . .
C6 C8 C9 C10 -178.3(6) . .
C8 C9 C10 C11 -1.1(10) . .
C8 C9 C10 C13 176.0(6) . .
C9 C10 C11 C12 1.6(12) . .
C13 C10 C11 C12 -175.4(8) . .
C8 N1 C12 C11 -2.0(15) . .
C10 C11 C12 N1 -0.1(15) . .
Cd3 O6 C13 O5 -32.3(10) 3_666 .
Cd3 O6 C13 C10 148.0(4) 3_666 .
Cd2 O5 C13 O6 -11.3(10) 3_666 .
Cd2 O5 C13 C10 168.5(4) 3_666 .
C11 C10 C13 O6 -9.9(10) . .
C9 C10 C13 O6 173.2(6) . .
C11 C10 C13 O5 170.3(7) . .
C9 C10 C13 O5 -6.6(10) . .
Cd1 O4 C14 O3 -0.7(7) 2_646 .
Cd1 O4 C14 C4 -179.7(4) 2_646 .
Cd2 O3 C14 O4 -79.5(7) 2_646 .
Cd1 O3 C14 O4 0.5(6) 2_646 .
Cd2 O3 C14 C4 99.6(6) 2_646 .
Cd1 O3 C14 C4 179.6(5) 2_646 .
C5 C4 C14 O4 12.8(9) . .
C3 C4 C14 O4 -173.2(6) . .
C5 C4 C14 O3 -166.3(6) . .
C3 C4 C14 O3 7.7(9) . .
Cd1 O7 C15 O8 3.6(7) . .
Cd1 O7 C15 C16 -177.9(6) . .
Cd1 O8 C15 O7 -3.8(7) . .
Cd1 O8 C15 C16 177.7(5) . .
O7 C15 C16 C21 -1.0(10) . .
O8 C15 C16 C21 177.5(6) . .
O7 C15 C16 C17 178.0(6) . .
O8 C15 C16 C17 -3.5(10) . .
C21 C16 C17 C18 -3.4(11) . .
C15 C16 C17 C18 177.6(6) . .
C16 C17 C18 C19 0.7(10) . .
C16 C17 C18 C22 177.9(6) . .
C17 C18 C19 C20 2.7(10) . .
C22 C18 C19 C20 -174.5(6) . .
C18 C19 C20 C21 -3.4(10) . .
C18 C19 C20 C28 170.4(6) . .
C17 C16 C21 C20 2.7(10) . .
C15 C16 C21 C20 -178.4(6) . .
C19 C20 C21 C16 0.7(10) . .
C28 C20 C21 C16 -172.9(6) . .
C26 N2 C22 C23 2.0(10) . .
C26 N2 C22 C18 -179.2(6) . .
C17 C18 C22 N2 -178.3(6) . .
C19 C18 C22 N2 -1.2(9) . .
C17 C18 C22 C23 0.5(10) . .
C19 C18 C22 C23 177.6(7) . .
N2 C22 C23 C24 -0.6(11) . .
C18 C22 C23 C24 -179.4(6) . .
C22 C23 C24 C25 -1.3(10) . .
C22 C23 C24 C27 176.8(6) . .
C23 C24 C25 C26 1.7(11) . .
C27 C24 C25 C26 -176.3(7) . .
C22 N2 C26 C25 -1.6(12) . .
C24 C25 C26 N2 -0.3(12) . .
Cd3 O9 C27 O10 -27.4(11) 3_767 .
Cd3 O9 C27 C24 153.3(5) 3_767 .
Cd2 O10 C27 O9 -15.7(10) 3_767 .
Cd2 O10 C27 C24 163.6(4) 3_767 .
C25 C24 C27 O9 174.4(7) . .
C23 C24 C27 O9 -3.5(10) . .
C25 C24 C27 O10 -4.9(10) . .
C23 C24 C27 O10 177.1(6) . .
Cd3 O12 C28 O11 -51.2(9) 2_746 .
Cd3 O12 C28 C20 124.5(5) 2_746 .
C19 C20 C28 O11 18.5(10) . .
C21 C20 C28 O11 -167.9(6) . .
C19 C20 C28 O12 -157.6(6) . .
C21 C20 C28 O12 16.0(10) . .
C33 N3 C29 C30 0.9(12) . .
Cd3 N3 C29 C30 -168.9(6) . .
N3 C29 C30 C31 1.1(13) . .
C29 C30 C31 C32 -2.0(11) . .
C29 C30 C31 C34 178.1(7) . .
C30 C31 C32 C33 0.9(10) . .
C34 C31 C32 C33 -179.2(6) . .
C29 N3 C33 C32 -2.1(11) . .
Cd3 N3 C33 C32 167.0(5) . .
C31 C32 C33 N3 1.2(11) . .
C30 C31 C34 C35 1.0(11) . .
C32 C31 C34 C35 -178.9(7) . .
C30 C31 C34 C38 -179.5(7) . .
C32 C31 C34 C38 0.6(11) . .
C38 C34 C35 C36 0.2(11) . .
C31 C34 C35 C36 179.7(7) . .
C37 N4 C36 C35 -0.2(11) . .
Cd2 N4 C36 C35 -172.6(6) 4_676 .
C34 C35 C36 N4 0.0(12) . .
C36 N4 C37 C38 0.2(11) . .
Cd2 N4 C37 C38 172.8(6) 4_676 .
N4 C37 C38 C34 0.0(13) . .
C35 C34 C38 C37 -0.2(11) . .
C31 C34 C38 C37 -179.7(7) . .
C44 N5 C40 C41 0.9(13) . .
N5 C40 C41 C42 -0.4(13) . .
C40 C41 C42 C43 1.5(12) . .
C40 C41 C42 C42 179.1(8) . 3_867
C41 C42 C43 C44 -3.1(12) . .
C42 C42 C43 C44 179.3(8) 3_867 .
C40 N5 C44 C43 -2.6(13) . .
C42 C43 C44 N5 3.7(14) . .
C49 N6 C45 C46 -0.4(12) . .
N6 C45 C46 C47 -0.1(13) . .
C45 C46 C47 C48 1.1(12) . .
C45 C46 C47 C47 -178.1(8) . 3_777
C46 C47 C48 C49 -1.7(11) . .
C47 C47 C48 C49 177.6(8) 3_777 .
C45 N6 C49 C48 -0.3(12) . .
C47 C48 C49 N6 1.4(13) . .
